data_8102479
loop_
_publ_author_name
'Christina Dietz'
'R\"udiger W. Seidel'
'Iris M. Oppel'

_publ_section_title
;
 Crystal structure of
 catena-(m2-sulfato)-diaqua-(1,10-phenanthroline)cobalt(II),
 Co(H2O)2(C12H2N2)SO4 at 106 K and refinement of crystal structure of
 catena-(m2-sulfato)-diaqua-(1,10-phenanthroline)copper(II),
 Cu(H2O)2(C12H2N2)SO4 at 106 K
;
_journal_issue 3
_journal_name_full 'Zeitschrift f\"ur Kristallographie - New Crystal Structures'
_journal_page_first 509
_journal_volume 224
_journal_year 2009
_chemical_formula_moiety 'C12 H12 Cu N2 O6 S'
_chemical_formula_sum 'C12 H12 Cu N2 O6 S'
_chemical_formula_weight 375.84
_chemical_name_systematic
; 
catena-(<i>\m</i>~2~-sulfato)-diaqua-(1,10-phenanthroline)-copper(II)
;
_space_group_IT_number 15
_symmetry_cell_setting monoclinic
_symmetry_space_group_name_Hall '-C 2yc'
_symmetry_space_group_name_H-M 'C 1 2/c 1'
_atom_sites_solution_hydrogens geom
_atom_sites_solution_primary direct
_atom_sites_solution_secondary difmap
_audit_creation_method SHELXL-97
_cell_angle_alpha 90.00
_cell_angle_beta 109.525(5)
_cell_angle_gamma 90.00
_cell_formula_units_Z 4
_cell_length_a 14.8320(10)
_cell_length_b 13.7910(9)
_cell_length_c 6.9914(3)
_cell_measurement_reflns_used 4569
_cell_measurement_temperature 106(2)
_cell_measurement_theta_max 36.5671
_cell_measurement_theta_min 2.9039
_cell_volume 1347.84(15)
_computing_cell_refinement
;
CrysAlis RED, Oxford Diffraction Ltd.,
Version 1.171.32.4 (release 27-04-2006 CrysAlis171 .NET)
(compiled Apr 27 2007,17:53:11)
;
_computing_data_collection
;
CrysAlis CCD, Oxford Diffraction Ltd.,
Version 1.171.32.4 (release 27-04-2006 CrysAlis171 .NET)
(compiled Apr 27 2007,17:53:11)
;
_computing_data_reduction
;
CrysAlis RED, Oxford Diffraction Ltd.,
Version 1.171.32.4 (release 27-04-2006 CrysAlis171 .NET)
(compiled Apr 27 2007,17:53:11)
;
_computing_molecular_graphics 'Diamond (Brandenburg, 2008)'
_computing_publication_material 'enCIFer (Allen et al. 2004)'
_computing_structure_refinement 'SHELXL-97 (Sheldrick, 2008)'
_computing_structure_solution 'SHELXS-97 (Sheldrick, 2008)'
_diffrn_ambient_temperature 106(2)
_diffrn_detector_area_resol_mean 8.4171
_diffrn_measured_fraction_theta_full 0.998
_diffrn_measured_fraction_theta_max 0.998
_diffrn_measurement_device_type 'Sapphire2-CCD, Oxford Diffraction'
_diffrn_measurement_method '\w scans'
_diffrn_radiation_monochromator graphite
_diffrn_radiation_source 'Enhance (Mo) X-ray Source'
_diffrn_radiation_type 'Mo K\a'
_diffrn_radiation_wavelength 0.71073
_diffrn_reflns_av_R_equivalents 0.0197
_diffrn_reflns_av_sigmaI/netI 0.0191
_diffrn_reflns_limit_h_max 17
_diffrn_reflns_limit_h_min -16
_diffrn_reflns_limit_k_max 16
_diffrn_reflns_limit_k_min -16
_diffrn_reflns_limit_l_max 8
_diffrn_reflns_limit_l_min -7
_diffrn_reflns_number 5510
_diffrn_reflns_theta_full 25.00
_diffrn_reflns_theta_max 24.99
_diffrn_reflns_theta_min 2.91
_diffrn_standards_number 0
_exptl_absorpt_coefficient_mu 1.808
_exptl_absorpt_correction_T_max 0.8542
_exptl_absorpt_correction_T_min 0.5317
_exptl_absorpt_correction_type multi-scan
_exptl_absorpt_process_details
;
CrysAlis RED, Oxford Diffraction Ltd.,
Version 1.171.32.4 (release 27-04-2006 CrysAlis171 .NET)
(compiled Apr 27 2007,17:53:11)
Empirical absorption correction using spherical harmonics,
 implemented in SCALE3 ABSPACK scaling algorithm.
;
_exptl_crystal_colour blue
_exptl_crystal_density_diffrn 1.852
_exptl_crystal_density_method 'not measured'
_exptl_crystal_description needle
_exptl_crystal_F_000 764
_exptl_crystal_size_max 0.40
_exptl_crystal_size_mid 0.11
_exptl_crystal_size_min 0.09
_refine_diff_density_max 0.549
_refine_diff_density_min -0.278
_refine_diff_density_rms 0.100
_refine_ls_extinction_method none
_refine_ls_goodness_of_fit_ref 1.142
_refine_ls_hydrogen_treatment mixed
_refine_ls_matrix_type full
_refine_ls_number_parameters 109
_refine_ls_number_reflns 1190
_refine_ls_number_restraints 2
_refine_ls_restrained_S_all 1.142
_refine_ls_R_factor_all 0.0270
_refine_ls_R_factor_gt 0.0233
_refine_ls_shift/su_max 0.000
_refine_ls_shift/su_mean 0.000
_refine_ls_structure_factor_coef Fsqd
_refine_ls_weighting_details 'calc w=1/[\s^2^(Fo^2^)+(0.0282P)^2^+2.0896P] where P=(Fo^2^+2Fc^2^)/3'
_refine_ls_weighting_scheme calc
_refine_ls_wR_factor_gt 0.0577
_refine_ls_wR_factor_ref 0.0594
_reflns_number_gt 1082
_reflns_number_total 1190
_reflns_threshold_expression >2sigma(I)
_cod_data_source_file 1267-2665.cff
_cod_data_source_block 2
_cod_depositor_comments
;
The following automatic conversions were performed:
'_symmetry_cell_setting' value 'Monoclinic' changed to 'monoclinic'
according to '/home/saulius/struct/CIF-dictionaries/cif_core.dic'
dictionary named 'cif_core.dic' version 2.4.1 from 2010-06-29.

Automatic conversion script
Id: cif_fix_enum 1555 2011-01-17 13:19:09Z saulius 
;
_cod_original_cell_volume 1347.84(14)
_cod_original_sg_symbol_H-M C2/c
_cod_database_code 8102479

loop_
_symmetry_equiv_pos_as_xyz
'x, y, z'
'-x, y, -z+1/2'
'x+1/2, y+1/2, z'
'-x+1/2, y+1/2, -z+1/2'
'-x, -y, -z'
'x, -y, z-1/2'
'-x+1/2, -y+1/2, -z'
'x+1/2, -y+1/2, z-1/2'

loop_
_atom_site_label
_atom_site_type_symbol
_atom_site_fract_x
_atom_site_fract_y
_atom_site_fract_z
_atom_site_U_iso_or_equiv
_atom_site_adp_type
_atom_site_occupancy
_atom_site_symmetry_multiplicity
_atom_site_calc_flag
_atom_site_refinement_flags
_atom_site_disorder_assembly
_atom_site_disorder_group
Cu1 Cu 0.0000 0.20155(3) 0.2500 0.01201(14) Uani 1 2 d S . .
S1 S 0.0000 0.13900(5) -0.2500 0.01126(19) Uani 1 2 d S . .
O1 O 0.09886(11) 0.10438(11) 0.2610(2) 0.0133(3) Uani 1 1 d D . .
H1A H 0.091(2) 0.0487(15) 0.302(4) 0.038(9) Uiso 1 1 d D . .
H1B H 0.091(2) 0.097(2) 0.136(3) 0.037(9) Uiso 1 1 d D . .
O11 O -0.03728(11) 0.19805(10) -0.1193(2) 0.0152(3) Uani 1 1 d . . .
O12 O -0.07758(10) 0.07497(11) -0.3803(2) 0.0142(3) Uani 1 1 d . . .
N1 N -0.09105(13) 0.31098(13) 0.2364(3) 0.0117(4) Uani 1 1 d . . .
C1A C -0.04917(16) 0.39936(15) 0.2429(3) 0.0123(5) Uani 1 1 d . . .
C2 C -0.18174(16) 0.30811(16) 0.2268(3) 0.0153(5) Uani 1 1 d . . .
H2 H -0.2113 0.2467 0.2235 0.018 Uiso 1 1 calc R . .
C3 C -0.23567(17) 0.39201(18) 0.2214(3) 0.0197(5) Uani 1 1 d . . .
H3 H -0.3006 0.3873 0.2146 0.024 Uiso 1 1 calc R . .
C4 C -0.19400(17) 0.48071(17) 0.2260(3) 0.0196(5) Uani 1 1 d . . .
H4 H -0.2301 0.5381 0.2211 0.024 Uiso 1 1 calc R . .
C4A C -0.09748(17) 0.48689(16) 0.2380(3) 0.0151(5) Uani 1 1 d . . .
C5 C -0.04644(17) 0.57579(16) 0.2449(3) 0.0190(5) Uani 1 1 d . . .
H5 H -0.0783 0.6358 0.2422 0.023 Uiso 1 1 calc R . .

loop_
_atom_site_aniso_label
_atom_site_aniso_U_11
_atom_site_aniso_U_22
_atom_site_aniso_U_33
_atom_site_aniso_U_23
_atom_site_aniso_U_13
_atom_site_aniso_U_12
Cu1 0.0120(2) 0.0093(2) 0.0158(2) 0.000 0.00605(16) 0.000
S1 0.0146(4) 0.0094(4) 0.0112(4) 0.000 0.0062(3) 0.000
O1 0.0178(8) 0.0115(8) 0.0112(8) 0.0011(6) 0.0056(7) 0.0017(6)
O11 0.0203(8) 0.0131(8) 0.0138(8) -0.0002(6) 0.0077(7) 0.0046(6)
O12 0.0165(8) 0.0131(8) 0.0137(8) 0.0007(6) 0.0062(6) -0.0027(6)
N1 0.0129(9) 0.0132(9) 0.0096(9) 0.0003(7) 0.0047(7) -0.0007(7)
C1A 0.0183(12) 0.0125(11) 0.0059(10) -0.0002(8) 0.0036(9) 0.0009(9)
C2 0.0140(11) 0.0183(12) 0.0144(11) -0.0004(9) 0.0057(9) -0.0017(9)
C3 0.0142(12) 0.0291(13) 0.0167(12) -0.0004(10) 0.0062(10) 0.0054(10)
C4 0.0215(12) 0.0220(12) 0.0145(11) -0.0001(9) 0.0050(9) 0.0107(10)
C4A 0.0212(12) 0.0155(11) 0.0073(10) 0.0004(8) 0.0029(9) 0.0042(9)
C5 0.0306(13) 0.0127(11) 0.0114(11) -0.0002(9) 0.0039(10) 0.0020(10)

loop_
_atom_type_symbol
_atom_type_description
_atom_type_scat_dispersion_real
_atom_type_scat_dispersion_imag
_atom_type_scat_source
C C 0.0033 0.0016 'International Tables Vol C Tables 4.2.6.8 and 6.1.1.4'
H H 0.0000 0.0000 'International Tables Vol C Tables 4.2.6.8 and 6.1.1.4'
N N 0.0061 0.0033 'International Tables Vol C Tables 4.2.6.8 and 6.1.1.4'
O O 0.0106 0.0060 'International Tables Vol C Tables 4.2.6.8 and 6.1.1.4'
S S 0.1246 0.1234 'International Tables Vol C Tables 4.2.6.8 and 6.1.1.4'
Cu Cu 0.3201 1.2651 'International Tables Vol C Tables 4.2.6.8 and 6.1.1.4'

loop_
_geom_angle_atom_site_label_1
_geom_angle_atom_site_label_2
_geom_angle_atom_site_label_3
_geom_angle
_geom_angle_site_symmetry_1
_geom_angle_site_symmetry_3
_geom_angle_publ_flag
O1 Cu1 O1 94.21(9) 2 . ?
O1 Cu1 N1 91.69(7) 2 . ?
O1 Cu1 N1 174.07(7) . . ?
O1 Cu1 N1 174.07(7) 2 2 ?
O1 Cu1 N1 91.69(7) . 2 ?
N1 Cu1 N1 82.43(10) . 2 ?
O11 S1 O11 112.36(12) . 2_554 ?
O11 S1 O12 109.55(8) . . ?
O11 S1 O12 108.85(8) 2_554 . ?
O11 S1 O12 108.85(8) . 2_554 ?
O11 S1 O12 109.55(8) 2_554 2_554 ?
O12 S1 O12 107.56(12) . 2_554 ?
Cu1 O1 H1A 117(2) . . ?
Cu1 O1 H1B 101(2) . . ?
H1A O1 H1B 105(3) . . ?
C2 N1 C1A 118.20(19) . . ?
C2 N1 Cu1 129.49(15) . . ?
C1A N1 Cu1 112.29(15) . . ?
N1 C1A C4A 123.2(2) . . ?
N1 C1A C1A 116.49(12) . 2 ?
C4A C1A C1A 120.32(13) . 2 ?
N1 C2 C3 122.6(2) . . ?
N1 C2 H2 118.7 . . ?
C3 C2 H2 118.7 . . ?
C4 C3 C2 119.3(2) . . ?
C4 C3 H3 120.3 . . ?
C2 C3 H3 120.3 . . ?
C3 C4 C4A 119.9(2) . . ?
C3 C4 H4 120.0 . . ?
C4A C4 H4 120.0 . . ?
C1A C4A C4 116.8(2) . . ?
C1A C4A C5 118.5(2) . . ?
C4 C4A C5 124.7(2) . . ?
C5 C5 C4A 121.20(13) 2 . ?
C5 C5 H5 119.4 2 . ?
C4A C5 H5 119.4 . . ?

loop_
_geom_bond_atom_site_label_1
_geom_bond_atom_site_label_2
_geom_bond_distance
_geom_bond_site_symmetry_2
_geom_bond_publ_flag
Cu1 O1 1.9688(15) 2 ?
Cu1 O1 1.9688(15) . ?
Cu1 N1 2.0060(18) . ?
Cu1 N1 2.0060(18) 2 ?
S1 O11 1.4631(15) . ?
S1 O11 1.4631(15) 2_554 ?
S1 O12 1.4942(15) . ?
S1 O12 1.4942(15) 2_554 ?
O1 H1A 0.843(18) . ?
O1 H1B 0.851(17) . ?
N1 C2 1.325(3) . ?
N1 C1A 1.362(3) . ?
C1A C4A 1.398(3) . ?
C1A C1A 1.428(4) 2 ?
C2 C3 1.400(3) . ?
C2 H2 0.9500 . ?
C3 C4 1.366(4) . ?
C3 H3 0.9500 . ?
C4 C4A 1.408(3) . ?
C4 H4 0.9500 . ?
C4A C5 1.433(3) . ?
C5 C5 1.355(5) 2 ?
C5 H5 0.9500 . ?

loop_
_geom_hbond_atom_site_label_D
_geom_hbond_atom_site_label_H
_geom_hbond_atom_site_label_A
_geom_hbond_distance_DH
_geom_hbond_distance_HA
_geom_hbond_distance_DA
_geom_hbond_angle_DHA
_geom_hbond_site_symmetry_A
O1 H1B O12 0.851(17) 1.756(18) 2.606(2) 176(3) 2_554
O1 H1A O12 0.843(18) 1.821(18) 2.662(2) 176(3) 5

loop_
_geom_torsion_atom_site_label_1
_geom_torsion_atom_site_label_2
_geom_torsion_atom_site_label_3
_geom_torsion_atom_site_label_4
_geom_torsion
_geom_torsion_site_symmetry_1
_geom_torsion_site_symmetry_2
_geom_torsion_site_symmetry_3
_geom_torsion_site_symmetry_4
_geom_torsion_publ_flag
O1 Cu1 N1 C2 0.78(19) 2 . . . ?
N1 Cu1 N1 C2 -178.5(2) 2 . . . ?
O1 Cu1 N1 C1A 179.19(14) 2 . . . ?
N1 Cu1 N1 C1A -0.07(10) 2 . . . ?
C2 N1 C1A C4A -0.6(3) . . . . ?
Cu1 N1 C1A C4A -179.22(16) . . . . ?
C2 N1 C1A C1A 178.8(2) . . . 2 ?
Cu1 N1 C1A C1A 0.2(3) . . . 2 ?
C1A N1 C2 C3 0.6(3) . . . . ?
Cu1 N1 C2 C3 178.90(16) . . . . ?
N1 C2 C3 C4 0.0(3) . . . . ?
C2 C3 C4 C4A -0.6(3) . . . . ?
N1 C1A C4A C4 0.0(3) . . . . ?
C1A C1A C4A C4 -179.4(2) 2 . . . ?
N1 C1A C4A C5 -179.7(2) . . . . ?
C1A C1A C4A C5 0.9(4) 2 . . . ?
C3 C4 C4A C1A 0.6(3) . . . . ?
C3 C4 C4A C5 -179.6(2) . . . . ?
C1A C4A C5 C5 0.2(4) . . . 2 ?
C4 C4A C5 C5 -179.6(2) . . . 2 ?
